data_2005487
loop_
_publ_author_name
'Bell, W.'
'Coupar, P. I.'
'Ferguson, G.'
'Glidewell, C.'

_publ_section_title
;
 Multiple Hydrogen Bonds in Pyridine-2,6-dimethanol and
 Benzene-1,3,5-trimethanol
;
_journal_issue 10
_journal_name_full 'Acta Crystallographica Section C'
_journal_page_first 2520
_journal_page_last 2524
_journal_paper_doi 10.1107/S0108270196006014
_journal_volume 52
_journal_year 1996
_chemical_formula_iupac 'C9 H12 O3'
_chemical_formula_moiety 'C9 H12 O3'
_chemical_formula_sum 'C9 H12 O3'
_chemical_formula_weight 168.19
_chemical_name_systematic
;
Benzene-1,3,5-trimethanol
;
_space_group_IT_number 19
_symmetry_cell_setting orthorhombic
_symmetry_space_group_name_Hall 'P 2ac 2ab'
_symmetry_space_group_name_H-M 'P 21 21 21'
_cell_angle_alpha 90.
_cell_angle_beta 90.
_cell_angle_gamma 90.
_cell_formula_units_Z 4
_cell_length_a 4.5660(3)
_cell_length_b 8.1331(5)
_cell_length_c 23.173(3)
_cell_measurement_reflns_used 25
_cell_measurement_temperature 294(1)
_cell_measurement_theta_max 17.81
_cell_measurement_theta_min 9.15
_cell_volume 860.55(14)
_computing_cell_refinement 'SET4 and CELDIM in CAD-4-PC Software'
_computing_data_collection 'CAD-4-PC Software (Enraf-Nonius, 1992)'
_computing_data_reduction 'DATRD2 in NRCVAX94 (Gabe, Le Page, Charland, Lee & White, 1989)'
_computing_molecular_graphics 'NRCVAX94, PLATON and PLUTON (Spek, 1995b)'
_computing_publication_material 'NRCVAX94, SHELXL93 and WordPerfect (macro PREPCIF)'
_computing_structure_refinement 'NRCVAX94 and SHELXL93 (Sheldrick, 1993)'
_computing_structure_solution 'SOLVER in NRCVAX94'
_diffrn_ambient_temperature 294.0(10)
_diffrn_measurement_device 'Enraf-Nonius CAD-4'
_diffrn_measurement_method \q/2\q
_diffrn_radiation_monochromator graphite
_diffrn_radiation_source 'X-ray tube'
_diffrn_radiation_type MoK\a
_diffrn_radiation_wavelength 0.7107
_diffrn_reflns_av_R_equivalents 0.000
_diffrn_reflns_av_sigmaI/netI 0.0497
_diffrn_reflns_limit_h_max 5
_diffrn_reflns_limit_h_min 0
_diffrn_reflns_limit_k_max 10
_diffrn_reflns_limit_k_min 0
_diffrn_reflns_limit_l_max 29
_diffrn_reflns_limit_l_min 0
_diffrn_reflns_number 1134
_diffrn_reflns_theta_max 27
_diffrn_reflns_theta_min 2
_diffrn_standards_decay_% none
_diffrn_standards_interval_time 60
_diffrn_standards_number 3
_exptl_absorpt_coefficient_mu 0.097
_exptl_absorpt_correction_type none
_exptl_crystal_colour colourless
_exptl_crystal_density_diffrn 1.298
_exptl_crystal_density_method 'not measured'
_exptl_crystal_description 'needle cut from longer piece'
_exptl_crystal_F_000 360
_exptl_crystal_size_max 0.41
_exptl_crystal_size_mid 0.28
_exptl_crystal_size_min 0.28
_refine_diff_density_max 0.159
_refine_diff_density_min -0.140
_refine_ls_abs_structure_details 'the data did not allow us to determine the absolute configuration'
_refine_ls_extinction_method none
_refine_ls_goodness_of_fit_all 1.050
_refine_ls_goodness_of_fit_obs 1.244
_refine_ls_hydrogen_treatment 'H atoms riding (SHELXL93 defaults; C---H 0.93--0.97 and O---H 0.82\%A)'
_refine_ls_matrix_type full
_refine_ls_number_parameters 112
_refine_ls_number_reflns 1134
_refine_ls_number_restraints 0
_refine_ls_restrained_S_all 1.050
_refine_ls_restrained_S_obs 1.244
_refine_ls_R_factor_all 0.0921
_refine_ls_R_factor_obs 0.0434
_refine_ls_shift/esd_max 0.000
_refine_ls_shift/esd_mean 0.000
_refine_ls_structure_factor_coef Fsqd
_refine_ls_weighting_scheme
;
calc w = 1/[\s^2^(F~o~^2^) + (0.0424P)^2^ + 0.0259P]
where P = (F~o~^2^ + 2F~c~^2^)/3
;
_refine_ls_wR_factor_all 0.1004
_refine_ls_wR_factor_obs 0.0889
_reflns_number_observed 680
_reflns_number_total 1134
_reflns_observed_criterion >2\s(I)
_cod_data_source_file cf1110.cif
_cod_data_source_block II
_cod_database_code 2005487

loop_
_symmetry_equiv_pos_as_xyz
'x, y, z'
'x+1/2, -y+1/2, -z'
'-x, y+1/2, -z+1/2'
'-x+1/2, -y, z+1/2'

loop_
_atom_site_aniso_label
_atom_site_aniso_U_11
_atom_site_aniso_U_22
_atom_site_aniso_U_33
_atom_site_aniso_U_12
_atom_site_aniso_U_13
_atom_site_aniso_U_23
O1 0.045(2) 0.0636(15) 0.0706(15) 0.0038(13) -0.0002(14) -0.0296(11)
O3 0.069(2) 0.0417(10) 0.0412(10) -0.0030(14) -0.0035(13) 0.0000(9)
O5 0.119(3) 0.0393(12) 0.0576(12) 0.011(2) -0.033(2) -0.0129(11)
C1 0.037(2) 0.041(2) 0.0337(13) 0.002(2) -0.006(2) -0.0047(13)
C2 0.044(2) 0.0295(13) 0.0402(14) 0.001(2) -0.004(2) -0.0039(12)
C3 0.039(2) 0.0382(15) 0.0356(13) 0.006(2) -0.006(2) -0.0031(13)
C4 0.057(2) 0.050(2) 0.0365(14) 0.014(2) -0.003(2) -0.0045(14)
C5 0.073(3) 0.035(2) 0.0354(13) 0.008(2) -0.018(2) -0.0026(13)
C6 0.057(2) 0.041(2) 0.0385(14) -0.007(2) -0.009(2) 0.0048(13)
C11 0.045(2) 0.059(2) 0.047(2) 0.003(2) 0.006(2) -0.0001(15)
C31 0.050(2) 0.057(2) 0.045(2) 0.001(2) 0.007(2) 0.004(2)
C51 0.128(4) 0.035(2) 0.058(2) 0.012(2) -0.018(3) -0.012(2)

loop_
_atom_site_label
_atom_site_occupancy
_atom_site_fract_x
_atom_site_fract_y
_atom_site_fract_z
_atom_site_U_iso_or_equiv
_atom_site_thermal_displace_type
_atom_site_calc_flag
_atom_site_refinement_flags
_atom_site_type_symbol
O1 1 0.3000(5) -0.1870(3) 0.02131(10) 0.0596(7) Uani d . O
O3 1 -0.2286(6) -0.2190(2) 0.22715(7) 0.0507(6) Uani d . O
O5 1 0.0190(7) 0.4960(2) 0.19198(9) 0.0721(9) Uani d . O
C1 1 0.0849(7) 0.0444(3) 0.07473(11) 0.0372(7) Uani d . C
C2 1 -0.0732(7) -0.0608(3) 0.10973(11) 0.0378(7) Uani d . C
C3 1 -0.2460(8) -0.0027(3) 0.15440(10) 0.0378(7) Uani d . C
C4 1 -0.2606(9) 0.1645(3) 0.16356(11) 0.0479(8) Uani d . C
C5 1 -0.1049(8) 0.2732(3) 0.12979(12) 0.0477(9) Uani d . C
C6 1 0.0669(8) 0.2132(3) 0.08555(11) 0.0455(8) Uani d . C
C11 1 0.2728(9) -0.0147(3) 0.02541(11) 0.0501(8) Uani d . C
C31 1 -0.4153(8) -0.1208(4) 0.19161(12) 0.0506(8) Uani d . C
C51 1 -0.1216(10) 0.4566(3) 0.14081(13) 0.0739(15) Uani d . C
H1 1 0.1457 -0.2263 0.0096 0.089 Uiso calc R H
H3 1 -0.1463 -0.1602 0.2509 0.076 Uiso calc R H
H5 1 -0.0464 0.5829 0.2045 0.108 Uiso calc R H
H2 1 -0.0633 -0.1734 0.10310 0.045 Uiso calc R H
H4 1 -0.3781 0.2049 0.19314 0.057 Uiso calc R H
H6 1 0.1722 0.2861 0.06262 0.055 Uiso calc R H
H11A 1 0.1907 0.0263 -0.01040 0.060 Uiso calc R H
H11B 1 0.4668 0.0324 0.02956 0.060 Uiso calc R H
H31A 1 -0.5489 -0.0594 0.21598 0.061 Uiso calc R H
H31B 1 -0.5312 -0.1924 0.16711 0.061 Uiso calc R H
H51A 1 -0.0303 0.5153 0.10912 0.089 Uiso calc R H
H51B 1 -0.3251 0.4903 0.14293 0.089 Uiso calc R H

loop_
_atom_type_symbol
_atom_type_description
_atom_type_scat_dispersion_real
_atom_type_scat_dispersion_imag
_atom_type_scat_source
C C 0.0033 0.0016 'International Tables Vol C Tables 4.2.6.8 and 6.1.1.4'
H H 0.0000 0.0000 'International Tables Vol C Tables 4.2.6.8 and 6.1.1.4'
O O 0.0106 0.0060 'International Tables Vol C Tables 4.2.6.8 and 6.1.1.4'

loop_
_geom_angle_atom_site_label_1
_geom_angle_atom_site_label_2
_geom_angle_atom_site_label_3
_geom_angle
_geom_angle_publ_flag
C2 C1 C6 118.1(3) y
C2 C1 C11 123.0(3) ?
C6 C1 C11 118.9(3) ?
C1 C2 C3 121.7(3) y
C2 C3 C4 118.6(3) y
C2 C3 C31 120.2(2) ?
C4 C3 C31 121.1(3) ?
C3 C4 C5 121.4(3) y
C4 C5 C6 119.2(3) y
C4 C5 C51 120.6(3) ?
C6 C5 C51 120.1(3) ?
C1 C6 C5 120.9(3) y
O1 C11 C1 114.7(3) y
O3 C31 C3 112.4(3) y
O5 C51 C5 110.4(3) y

loop_
_geom_bond_atom_site_label_1
_geom_bond_atom_site_label_2
_geom_bond_distance
_geom_bond_publ_flag
O1 C11 1.410(3) y
O3 C31 1.429(3) y
O5 C51 1.386(4) y
C1 C2 1.382(4) y
C1 C6 1.398(4) y
C1 C11 1.508(4) y
C2 C3 1.384(4) y
C3 C4 1.378(3) y
C3 C31 1.505(4) y
C4 C5 1.378(4) y
C5 C6 1.380(4) y
C5 C51 1.515(4) y

loop_
_geom_torsion_atom_site_label_1
_geom_torsion_atom_site_label_2
_geom_torsion_atom_site_label_3
_geom_torsion_atom_site_label_4
_geom_torsion
_geom_torsion_publ_flag
C6 C1 C2 C3 0.1(4) ?
C11 C1 C2 C3 -179.4(3) ?
C1 C2 C3 C4 0.5(5) ?
C1 C2 C3 C31 180.0(3) ?
C2 C3 C4 C5 -0.8(5) ?
C31 C3 C4 C5 179.7(3) ?
C3 C4 C5 C6 0.6(5) ?
C3 C4 C5 C51 -179.5(3) ?
C4 C5 C6 C1 -0.1(5) ?
C51 C5 C6 C1 -180.0(3) ?
C2 C1 C6 C5 -0.3(5) ?
C11 C1 C6 C5 179.3(3) ?
C2 C1 C11 O1 -6.4(5) y
C6 C1 C11 O1 174.1(3) ?
C4 C3 C31 O3 -111.9(4) y
C2 C3 C31 O3 68.6(4) ?
C4 C5 C51 O5 70.0(5) ?
C6 C5 C51 O5 -110.1(4) y

loop_
_cod_related_entry_id
_cod_related_entry_database
_cod_related_entry_code
1 ChemSpider 2029486
